data_7051460
_journal_name_full 'New Journal of Chemistry'
_journal_paper_doi 10.1039/a903242h
_journal_year 1999
_chemical_formula_moiety '(C48 H27 N4 O8 Zn)-.(C12 H24 O6 K)+.4(C H4 O)'
_chemical_formula_sum 'C64 H67 K N4 O18 Zn'
_chemical_formula_weight 1284.69
_space_group_IT_number 2
_symmetry_cell_setting triclinic
_symmetry_space_group_name_Hall '-P 1'
_symmetry_space_group_name_H-M 'P -1'
_cell_angle_alpha 100.549(10)
_cell_angle_beta 90.827(10)
_cell_angle_gamma 100.268(10)
_cell_formula_units_Z 2
_cell_length_a 12.4480(10)
_cell_length_b 15.4120(10)
_cell_length_c 16.3070(10)
_cell_measurement_temperature 120
_cell_volume 3022.8(4)
_diffrn_ambient_temperature 120
_exptl_crystal_density_diffrn 1.411
_cod_database_code 7051460

loop_
_symmetry_equiv_pos_as_xyz
'x, y, z'
'-x, -y, -z'

loop_
_atom_site_label
_atom_site_type_symbol
_atom_site_fract_x
_atom_site_fract_y
_atom_site_fract_z
_atom_site_U_iso_or_equiv
_atom_site_adp_type
_atom_site_occupancy
_atom_site_symmetry_multiplicity
_atom_site_calc_flag
_atom_site_refinement_flags
_atom_site_disorder_assembly
_atom_site_disorder_group
N1 N 0.2219(2) 0.1121(2) 0.98170(19) 0.0148(7) Uani 1 1 d . . .
N2 N 0.3587(2) 0.2609(2) 1.0911(2) 0.0163(7) Uani 1 1 d . . .
N3 N 0.2729(2) 0.3868(2) 1.0094(2) 0.0151(7) Uani 1 1 d . . .
N4 N 0.1371(2) 0.2383(2) 0.89794(19) 0.0150(7) Uani 1 1 d . . .
C5 C 0.0782(3) 0.1600(3) 0.8528(2) 0.0176(9) Uani 1 1 d . . .
C6 C 0.0859(3) 0.0727(3) 0.8631(2) 0.0152(8) Uani 1 1 d . . .
C7 C 0.1542(3) 0.0508(3) 0.9231(2) 0.0148(8) Uani 1 1 d . . .
H8 H 0.1273 -0.0932 0.8962 0.030(13) Uiso 1 1 d R . .
C8 C 0.1648(3) -0.0386(3) 0.9306(3) 0.0186(9) Uani 1 1 d . . .
H9 H 0.2626 -0.0789 1.0149 0.028(12) Uiso 1 1 d R . .
C9 C 0.2386(3) -0.0307(3) 0.9940(3) 0.0187(9) Uani 1 1 d . . .
C10 C 0.2754(3) 0.0628(3) 1.0257(2) 0.0155(9) Uani 1 1 d . . .
C11 C 0.3561(3) 0.0995(3) 1.0897(2) 0.0165(9) Uani 1 1 d . . .
C12 C 0.3954(3) 0.1915(3) 1.1189(2) 0.0184(9) Uani 1 1 d . . .
H13 H 0.5180 0.1937 1.2140 0.031(13) Uiso 1 1 d R . .
C13 C 0.4804(3) 0.2279(3) 1.1828(3) 0.0219(10) Uani 1 1 d . . .
H14 H 0.5509 0.3612 1.2288 0.046(15) Uiso 1 1 d R . .
C14 C 0.4960(3) 0.3188(3) 1.1922(3) 0.0230(10) Uani 1 1 d . . .
C15 C 0.4186(3) 0.3394(3) 1.1357(3) 0.0184(9) Uani 1 1 d . . .
C16 C 0.4097(3) 0.4271(3) 1.1272(2) 0.0161(9) Uani 1 1 d . . .
C17 C 0.3404(3) 0.4486(3) 1.0676(2) 0.0154(8) Uani 1 1 d . . .
H18 H 0.3671 0.5933 1.0940 0.034(13) Uiso 1 1 d R . .
C18 C 0.3287(3) 0.5378(3) 1.0602(3) 0.0194(9) Uani 1 1 d . . .
H19 H 0.2297 0.5782 0.9779 0.023(12) Uiso 1 1 d R . .
C19 C 0.2549(3) 0.5301(3) 0.9970(2) 0.0177(9) Uani 1 1 d . . .
C20 C 0.2186(3) 0.4357(3) 0.9647(2) 0.0161(9) Uani 1 1 d . . .
C21 C 0.1393(3) 0.3991(3) 0.8997(2) 0.0147(8) Uani 1 1 d . . .
C22 C 0.1014(3) 0.3076(3) 0.8699(2) 0.0177(9) Uani 1 1 d . . .
H23 H -0.0204 0.3053 0.7729 0.019(11) Uiso 1 1 d R . .
C23 C 0.0172(3) 0.2707(3) 0.8049(3) 0.0222(10) Uani 1 1 d . . .
H24 H -0.0501 0.1377 0.7565 0.034(13) Uiso 1 1 d R . .
C24 C 0.0027(3) 0.1805(3) 0.7952(3) 0.0243(10) Uani 1 1 d . . .
C25 C 0.0184(3) -0.0029(3) 0.8025(2) 0.0167(9) Uani 1 1 d . . .
H26 H 0.0956 0.0265 0.6978 0.011(10) Uiso 1 1 d R . .
C26 C 0.0366(3) -0.0140(3) 0.7173(3) 0.0195(9) Uani 1 1 d . . .
H27 H -0.0153 -0.0877 0.6014 0.038(14) Uiso 1 1 d R . .
C27 C -0.0287(3) -0.0805(3) 0.6606(3) 0.0207(9) Uani 1 1 d . . .
C28 C -0.1128(3) -0.1395(3) 0.6872(2) 0.0165(9) Uani 1 1 d . . .
H29 H -0.1851 -0.1736 0.7912 0.004(9) Uiso 1 1 d R . .
C29 C -0.1296(3) -0.1311(3) 0.7724(3) 0.0175(9) Uani 1 1 d . . .
H30 H -0.0809 -0.0562 0.8894 0.014(10) Uiso 1 1 d R . .
C30 C -0.0661(3) -0.0636(3) 0.8298(2) 0.0179(9) Uani 1 1 d . . .
C31 C -0.1859(3) -0.2100(3) 0.6243(3) 0.0183(9) Uani 1 1 d . . .
O32 O -0.2009(2) -0.19209(19) 0.55321(17) 0.0215(7) Uani 1 1 d . . .
O33 O -0.2320(2) -0.28275(19) 0.64514(17) 0.0204(6) Uani 1 1 d . . .
C34 C 0.4069(3) 0.0346(3) 1.1294(2) 0.0190(9) Uani 1 1 d . . .
H35 H 0.5581 0.0622 1.0792 0.034(13) Uiso 1 1 d R . .
C35 C 0.5155(3) 0.0268(3) 1.1162(3) 0.0201(9) Uani 1 1 d . . .
H36 H 0.6377 -0.0366 1.1450 0.018(10) Uiso 1 1 d R . .
C36 C 0.5627(3) -0.0308(3) 1.1544(3) 0.0205(9) Uani 1 1 d . . .
C37 C 0.5044(3) -0.0804(3) 1.2062(3) 0.0200(9) Uani 1 1 d . . .
H38 H 0.3542 -0.1106 1.2539 0.007(10) Uiso 1 1 d R . .
C38 C 0.3958(3) -0.0747(3) 1.2186(3) 0.0240(10) Uani 1 1 d . . .
H39 H 0.2703 -0.0136 1.1902 0.017(11) Uiso 1 1 d R . .
C39 C 0.3473(3) -0.0171(3) 1.1805(3) 0.0227(10) Uani 1 1 d . . .
C40 C 0.5572(3) -0.1389(3) 1.2532(3) 0.0227(10) Uani 1 1 d . . .
O41 O 0.6603(2) -0.1402(2) 1.23570(19) 0.0273(7) Uani 1 1 d . . .
H41 H 0.6846 -0.1733 1.2623 0.041 Uiso 1 1 calc R . .
O42 O 0.5112(2) -0.1786(2) 1.3037(2) 0.0365(9) Uani 1 1 d . . .
C43 C 0.4774(3) 0.5027(3) 1.1869(2) 0.0167(9) Uani 1 1 d . . .
H44 H 0.5708 0.5584 1.0979 0.012(10) Uiso 1 1 d R . .
C44 C 0.5599(3) 0.5637(3) 1.1584(3) 0.0186(9) Uani 1 1 d . . .
H45 H 0.6792 0.6759 1.1978 0.013(10) Uiso 1 1 d R . .
C45 C 0.6254(3) 0.6312(3) 1.2159(3) 0.0182(9) Uani 1 1 d . . .
C46 C 0.6123(3) 0.6373(3) 1.3013(2) 0.0168(9) Uani 1 1 d . . .
H47 H 0.5187 0.5851 1.3880 0.040(14) Uiso 1 1 d R . .
C47 C 0.5295(3) 0.5789(3) 1.3288(2) 0.0204(9) Uani 1 1 d . . .
H48 H 0.4065 0.4710 1.2937 0.016(11) Uiso 1 1 d R . .
C48 C 0.4622(3) 0.5122(3) 1.2734(3) 0.0192(9) Uani 1 1 d . . .
C49 C 0.6883(3) 0.7084(3) 1.3614(3) 0.0185(9) Uani 1 1 d . . .
O50 O 0.6940(2) 0.6885(2) 1.43622(18) 0.0248(7) Uani 1 1 d . . .
H50 H 0.7352 0.7291 1.4672 0.037 Uiso 1 1 calc R . .
O51 O 0.7406(2) 0.7757(2) 1.34184(18) 0.0224(7) Uani 1 1 d . . .
C52 C 0.0918(3) 0.4639(3) 0.8585(2) 0.0165(9) Uani 1 1 d . . .
H53 H -0.0604 0.4413 0.9084 0.039(14) Uiso 1 1 d R . .
C53 C -0.0161(3) 0.4751(3) 0.8707(3) 0.0192(9) Uani 1 1 d . . .
H54 H -0.1359 0.5394 0.8392 0.022(11) Uiso 1 1 d R . .
C54 C -0.0616(3) 0.5315(3) 0.8301(3) 0.0206(9) Uani 1 1 d . . .
C55 C -0.0014(3) 0.5785(3) 0.7762(2) 0.0194(9) Uani 1 1 d . . .
H56 H 0.1497 0.6010 0.7260 0.027(12) Uiso 1 1 d R . .
C56 C 0.1073(3) 0.5690(3) 0.7641(3) 0.0212(9) Uani 1 1 d . . .
H57 H 0.2290 0.5074 0.7977 0.041(14) Uiso 1 1 d R . .
C57 C 0.1522(3) 0.5125(3) 0.8057(3) 0.0222(10) Uani 1 1 d . . .
C58 C -0.0509(3) 0.6371(3) 0.7276(3) 0.0183(9) Uani 1 1 d . . .
O59 O -0.1461(2) 0.6531(2) 0.75232(17) 0.0224(7) Uani 1 1 d . . .
H59 H -0.1737 0.6769 0.7184 0.034 Uiso 1 1 calc R . .
O60 O -0.0056(2) 0.6655(2) 0.66910(19) 0.0270(7) Uani 1 1 d . . .
Zn61 Zn 0.23409(4) 0.24953(3) 1.00365(3) 0.01629(16) Uani 1 1 d . . .
K62 K 0.25723(9) -0.24780(8) 0.50112(7) 0.0477(3) Uani 1 1 d . . .
O63 O 0.0563(2) -0.2797(2) 0.41795(19) 0.0312(8) Uani 1 1 d . . .
C64 C -0.0143(4) -0.3568(4) 0.4347(3) 0.0369(12) Uani 1 1 d . . .
H64A H -0.0821 -0.3674 0.4013 0.044 Uiso 1 1 calc . . .
H64B H -0.0314 -0.3476 0.4932 0.044 Uiso 1 1 calc . . .
C65 C 0.0409(4) -0.4355(4) 0.4141(3) 0.0397(13) Uani 1 1 d . . .
H65A H -0.0085 -0.4896 0.4212 0.048 Uiso 1 1 calc . . .
H65B H 0.0614 -0.4428 0.3564 0.048 Uiso 1 1 calc . . .
O66 O 0.1357(3) -0.4214(2) 0.4681(2) 0.0373(8) Uani 1 1 d . . .
C67 C 0.1993(4) -0.4895(3) 0.4456(3) 0.0382(12) Uani 1 1 d . . .
H67A H 0.2323 -0.4843 0.3928 0.046 Uiso 1 1 calc . . .
H67B H 0.1534 -0.5484 0.4397 0.046 Uiso 1 1 calc . . .
C68 C 0.2845(5) -0.4782(4) 0.5116(3) 0.0439(14) Uani 1 1 d . . .
H68A H 0.2516 -0.4781 0.5651 0.053 Uiso 1 1 calc . . .
H68B H 0.3239 -0.5278 0.5010 0.053 Uiso 1 1 calc . . .
O69 O 0.3578(3) -0.3960(2) 0.5135(2) 0.0335(8) Uani 1 1 d . . .
C70 C 0.4272(4) -0.3727(4) 0.5873(3) 0.0467(15) Uani 1 1 d . . .
H70A H 0.4650 -0.4215 0.5921 0.056 Uiso 1 1 calc . . .
H70B H 0.3840 -0.3623 0.6359 0.056 Uiso 1 1 calc . . .
C71 C 0.5072(4) -0.2909(4) 0.5834(3) 0.0407(14) Uani 1 1 d . . .
H71A H 0.5625 -0.2806 0.6284 0.049 Uiso 1 1 calc . . .
H71B H 0.5431 -0.2986 0.5308 0.049 Uiso 1 1 calc . . .
O72 O 0.4537(2) -0.2156(2) 0.5904(2) 0.0367(9) Uani 1 1 d . . .
C73 C 0.5255(4) -0.1368(4) 0.5788(4) 0.0495(15) Uani 1 1 d . . .
H73A H 0.5471 -0.1433 0.5214 0.059 Uiso 1 1 calc . . .
H73B H 0.5908 -0.1267 0.6150 0.059 Uiso 1 1 calc . . .
C74 C 0.4678(4) -0.0597(4) 0.5990(4) 0.0465(14) Uani 1 1 d . . .
H74A H 0.4422 -0.0555 0.6553 0.056 Uiso 1 1 calc . . .
H74B H 0.5173 -0.0043 0.5960 0.056 Uiso 1 1 calc . . .
O75 O 0.3769(3) -0.0729(2) 0.5403(2) 0.0398(9) Uani 1 1 d . . .
C76 C 0.3119(4) -0.0055(4) 0.5617(3) 0.0428(13) Uani 1 1 d . . .
H76A H 0.3574 0.0536 0.5683 0.051 Uiso 1 1 calc . . .
H76B H 0.2779 -0.0111 0.6140 0.051 Uiso 1 1 calc . . .
C77 C 0.2271(5) -0.0170(4) 0.4941(3) 0.0447(14) Uani 1 1 d . . .
H77A H 0.1867 0.0320 0.5043 0.054 Uiso 1 1 calc . . .
H77B H 0.2608 -0.0168 0.4408 0.054 Uiso 1 1 calc . . .
O78 O 0.1554(3) -0.1001(2) 0.4923(2) 0.0325(8) Uani 1 1 d . . .
C79 C 0.0847(4) -0.1227(4) 0.4196(3) 0.0387(13) Uani 1 1 d . . .
H79A H 0.1266 -0.1341 0.3704 0.046 Uiso 1 1 calc . . .
H79B H 0.0479 -0.0732 0.4151 0.046 Uiso 1 1 calc . . .
C80 C 0.0033(4) -0.2038(4) 0.4251(3) 0.0354(12) Uani 1 1 d . . .
H80A H -0.0313 -0.1951 0.4782 0.043 Uiso 1 1 calc . . .
H80B H -0.0528 -0.2141 0.3807 0.043 Uiso 1 1 calc . . .
O81 O 0.0991(2) 0.2523(2) 1.08471(18) 0.0277(7) Uani 1 1 d . . .
H81 H 0.1176 0.2864 1.1446 0.040 Uiso 1 1 d . . .
C82 C -0.0088(4) 0.2576(4) 1.0551(3) 0.0563(16) Uani 1 1 d . . .
H82A H -0.0065 0.3132 1.0360 0.084 Uiso 1 1 calc R . .
H82B H -0.0580 0.2548 1.0997 0.084 Uiso 1 1 calc R . .
H82C H -0.0338 0.2083 1.0099 0.084 Uiso 1 1 calc R . .
O83 O 0.2016(3) -0.2571(3) 0.6454(3) 0.0505(10) Uani 1 1 d . . .
H83 H 0.1329 -0.2783 0.6496 0.073 Uiso 1 1 d . . .
C84 C 0.2263(5) -0.1925(4) 0.7184(4) 0.0522(16) Uani 1 1 d . . .
H84A H 0.2320 -0.2216 0.7651 0.078 Uiso 1 1 calc . . .
H84B H 0.1693 -0.1576 0.7268 0.078 Uiso 1 1 calc . . .
H84C H 0.2945 -0.1537 0.7135 0.078 Uiso 1 1 calc . . .
O85 O 0.3084(3) -0.2438(3) 0.3549(3) 0.0579(11) Uani 1 1 d . . .
H85 H 0.3799 -0.2215 0.3480 0.084 Uiso 1 1 d . . .
C86 C 0.2697(5) -0.3104(4) 0.2845(4) 0.0545(16) Uani 1 1 d . . .
H86A H 0.2626 -0.2826 0.2371 0.081 Uiso 1 1 calc . . .
H86B H 0.1997 -0.3431 0.2951 0.081 Uiso 1 1 calc . . .
H86C H 0.3203 -0.3508 0.2734 0.081 Uiso 1 1 calc . . .
O87 O 0.6902(5) 0.2527(4) 1.0556(4) 0.0386(17) Uani 1 1 d . . .
C88 C 0.6152(8) 0.2359(6) 0.9835(5) 0.032(2) Uani 1 1 d . . .

loop_
_atom_site_aniso_label
_atom_site_aniso_U_11
_atom_site_aniso_U_22
_atom_site_aniso_U_33
_atom_site_aniso_U_23
_atom_site_aniso_U_13
_atom_site_aniso_U_12
N1 0.0195(17) 0.0130(19) 0.0124(17) 0.0013(14) -0.0050(13) 0.0058(14)
N2 0.0157(16) 0.0149(19) 0.0192(18) 0.0031(15) -0.0087(14) 0.0058(14)
N3 0.0181(17) 0.0111(19) 0.0162(17) 0.0021(14) -0.0019(13) 0.0040(14)
N4 0.0159(16) 0.0142(19) 0.0148(17) 0.0029(15) -0.0071(13) 0.0029(14)
C5 0.019(2) 0.018(2) 0.013(2) -0.0026(17) -0.0036(16) 0.0027(17)
C6 0.0136(19) 0.014(2) 0.016(2) -0.0014(17) -0.0025(15) 0.0012(16)
C7 0.0166(19) 0.012(2) 0.016(2) 0.0019(17) 0.0010(16) 0.0029(16)
C8 0.022(2) 0.008(2) 0.025(2) -0.0006(18) -0.0018(17) 0.0031(17)
C9 0.022(2) 0.012(2) 0.022(2) 0.0020(18) -0.0032(17) 0.0043(17)
C10 0.0170(19) 0.014(2) 0.018(2) 0.0056(18) -0.0018(16) 0.0050(16)
C11 0.019(2) 0.015(2) 0.017(2) 0.0057(18) 0.0007(16) 0.0048(17)
C12 0.023(2) 0.014(2) 0.019(2) 0.0022(18) -0.0035(17) 0.0054(17)
C13 0.021(2) 0.018(2) 0.026(2) 0.0014(19) -0.0117(18) 0.0057(18)
C14 0.026(2) 0.016(2) 0.025(2) 0.0011(19) -0.0102(18) 0.0023(18)
C15 0.021(2) 0.012(2) 0.020(2) -0.0016(18) -0.0049(17) 0.0035(17)
C16 0.0159(19) 0.012(2) 0.016(2) -0.0062(17) -0.0035(16) 0.0009(16)
C17 0.0171(19) 0.010(2) 0.017(2) -0.0015(17) -0.0025(16) 0.0031(16)
C18 0.021(2) 0.012(2) 0.023(2) -0.0012(18) -0.0031(17) 0.0029(17)
C19 0.021(2) 0.012(2) 0.020(2) 0.0019(18) -0.0020(17) 0.0049(17)
C20 0.018(2) 0.016(2) 0.015(2) 0.0033(18) -0.0054(16) 0.0055(16)
C21 0.0174(19) 0.012(2) 0.015(2) 0.0035(17) -0.0007(16) 0.0039(16)
C22 0.020(2) 0.018(2) 0.014(2) 0.0001(18) -0.0012(16) 0.0051(17)
C23 0.023(2) 0.022(3) 0.021(2) 0.0006(19) -0.0112(18) 0.0070(18)
C24 0.029(2) 0.019(3) 0.021(2) -0.0023(19) -0.0082(19) 0.0035(19)
C25 0.018(2) 0.011(2) 0.019(2) -0.0027(17) -0.0075(16) 0.0026(16)
C26 0.020(2) 0.018(2) 0.018(2) 0.0001(18) -0.0038(17) -0.0008(17)
C27 0.027(2) 0.017(2) 0.017(2) 0.0021(18) -0.0044(17) 0.0025(18)
C28 0.0152(19) 0.014(2) 0.020(2) -0.0008(18) -0.0098(16) 0.0060(16)
C29 0.0147(19) 0.016(2) 0.022(2) 0.0034(18) -0.0026(16) 0.0039(16)
C30 0.021(2) 0.017(2) 0.016(2) 0.0015(18) 0.0000(16) 0.0063(17)
C31 0.018(2) 0.016(2) 0.019(2) -0.0039(18) -0.0072(17) 0.0071(17)
O32 0.0256(15) 0.0174(17) 0.0180(16) 0.0011(13) -0.0100(12) -0.0021(12)
O33 0.0188(14) 0.0147(17) 0.0245(16) 0.0024(13) -0.0104(12) -0.0030(12)
C34 0.023(2) 0.014(2) 0.019(2) 0.0001(18) -0.0083(17) 0.0034(17)
C35 0.022(2) 0.017(2) 0.022(2) 0.0067(19) 0.0007(17) 0.0047(17)
C36 0.018(2) 0.020(2) 0.024(2) 0.0036(19) -0.0055(17) 0.0065(17)
C37 0.022(2) 0.014(2) 0.023(2) 0.0041(19) -0.0074(17) 0.0008(17)
C38 0.021(2) 0.022(3) 0.028(3) 0.009(2) -0.0023(18) 0.0004(18)
C39 0.016(2) 0.026(3) 0.029(2) 0.010(2) -0.0052(17) 0.0057(18)
C40 0.022(2) 0.018(3) 0.028(2) 0.004(2) -0.0085(18) 0.0048(18)
O41 0.0223(16) 0.029(2) 0.0357(19) 0.0139(15) -0.0045(13) 0.0101(13)
O42 0.0276(17) 0.038(2) 0.052(2) 0.0275(19) 0.0021(16) 0.0080(15)
C43 0.0163(19) 0.012(2) 0.021(2) -0.0002(18) -0.0059(16) 0.0037(16)
C44 0.020(2) 0.014(2) 0.020(2) -0.0003(18) -0.0049(17) 0.0025(17)
C45 0.017(2) 0.013(2) 0.023(2) 0.0007(18) -0.0032(17) 0.0013(16)
C46 0.0166(19) 0.013(2) 0.020(2) -0.0023(18) -0.0066(16) 0.0066(16)
C47 0.028(2) 0.020(2) 0.012(2) 0.0008(18) -0.0024(17) 0.0029(18)
C48 0.022(2) 0.015(2) 0.018(2) 0.0016(18) -0.0029(17) -0.0020(17)
C49 0.017(2) 0.017(2) 0.022(2) 0.0016(19) -0.0069(17) 0.0061(17)
O50 0.0302(17) 0.0184(18) 0.0199(16) -0.0001(14) -0.0105(13) -0.0063(13)
O51 0.0203(15) 0.0179(17) 0.0271(17) 0.0042(14) -0.0105(12) -0.0004(12)
C52 0.025(2) 0.007(2) 0.015(2) -0.0011(17) -0.0065(17) 0.0003(16)
C53 0.022(2) 0.017(2) 0.020(2) 0.0038(18) 0.0026(17) 0.0062(17)
C54 0.020(2) 0.022(3) 0.021(2) 0.0027(19) -0.0037(17) 0.0088(18)
C55 0.023(2) 0.017(2) 0.018(2) 0.0006(18) -0.0037(17) 0.0043(17)
C56 0.023(2) 0.018(2) 0.023(2) 0.0049(19) -0.0022(18) 0.0031(18)
C57 0.018(2) 0.021(3) 0.028(2) 0.006(2) -0.0045(18) 0.0049(18)
C58 0.017(2) 0.014(2) 0.022(2) 0.0026(19) -0.0027(17) 0.0020(17)
O59 0.0274(16) 0.0247(18) 0.0186(16) 0.0055(14) -0.0037(12) 0.0127(13)
O60 0.0227(16) 0.031(2) 0.0304(18) 0.0152(16) 0.0012(13) 0.0048(14)
Zn61 0.0218(3) 0.0110(3) 0.0148(3) 0.00015(19) -0.00787(18) 0.00290(19)
K62 0.0460(7) 0.0531(9) 0.0421(7) 0.0085(6) -0.0032(6) 0.0047(6)
O63 0.0199(15) 0.035(2) 0.0338(19) -0.0008(16) -0.0012(13) 0.0006(14)
C64 0.026(2) 0.042(3) 0.035(3) 0.000(3) -0.001(2) -0.006(2)
C65 0.035(3) 0.034(3) 0.038(3) -0.005(2) -0.006(2) -0.013(2)
O66 0.0333(18) 0.033(2) 0.040(2) -0.0013(17) -0.0030(15) -0.0007(15)
C67 0.047(3) 0.024(3) 0.038(3) -0.003(2) 0.004(2) 0.002(2)
C68 0.056(3) 0.035(4) 0.045(3) 0.017(3) 0.003(3) 0.012(3)
O69 0.0331(18) 0.033(2) 0.035(2) 0.0109(16) -0.0045(15) 0.0026(15)
C70 0.043(3) 0.061(4) 0.044(3) 0.018(3) -0.009(3) 0.024(3)
C71 0.021(2) 0.064(4) 0.035(3) 0.002(3) -0.007(2) 0.010(2)
O72 0.0223(16) 0.046(2) 0.042(2) 0.0080(18) 0.0009(15) 0.0047(16)
C73 0.022(3) 0.057(4) 0.064(4) 0.008(3) -0.003(2) -0.004(3)
C74 0.038(3) 0.042(4) 0.049(4) -0.002(3) -0.006(3) -0.010(2)
O75 0.0362(19) 0.037(2) 0.040(2) -0.0001(17) -0.0048(16) -0.0026(16)
C76 0.056(3) 0.025(3) 0.043(3) 0.004(3) -0.005(3) -0.002(3)
C77 0.054(3) 0.034(3) 0.046(3) 0.011(3) -0.010(3) 0.003(3)
O78 0.0376(18) 0.028(2) 0.0308(19) 0.0085(16) -0.0067(14) 0.0018(15)
C79 0.040(3) 0.048(4) 0.031(3) 0.009(3) -0.006(2) 0.017(3)
C80 0.025(2) 0.048(4) 0.031(3) -0.002(2) -0.006(2) 0.010(2)
O81 0.0279(16) 0.033(2) 0.0230(17) 0.0034(15) -0.0015(13) 0.0099(14)
C82 0.050(3) 0.064(4) 0.043(3) -0.006(3) 0.002(3) -0.005(3)
O83 0.0289(19) 0.050(3) 0.067(3) 0.007(2) 0.0105(18) -0.0044(17)
C84 0.043(3) 0.039(4) 0.072(4) 0.012(3) -0.003(3) -0.001(3)
O85 0.032(2) 0.050(3) 0.084(3) 0.005(2) 0.015(2) -0.0055(18)
C86 0.046(3) 0.043(4) 0.073(5) 0.011(3) 0.006(3) 0.002(3)
O87 0.051(4) 0.029(4) 0.036(4) 0.002(3) 0.003(3) 0.010(3)
C88 0.066(7) 0.008(5) 0.017(5) 0.001(4) 0.001(4) -0.004(4)

loop_
_geom_bond_atom_site_label_1
_geom_bond_atom_site_label_2
_geom_bond_distance
_geom_bond_site_symmetry_2
_geom_bond_publ_flag
N1 C7 1.370(5) . ?
N1 C10 1.379(4) . ?
N1 Zn61 2.059(3) . ?
N2 C15 1.375(5) . ?
N2 C12 1.380(5) . ?
N2 Zn61 2.054(3) . ?
N3 C17 1.369(5) . ?
N3 C20 1.387(5) . ?
N3 Zn61 2.068(3) . ?
N4 C22 1.375(5) . ?
N4 C5 1.371(5) . ?
N4 Zn61 2.053(3) . ?
C5 C6 1.405(6) . ?
C5 C24 1.433(5) . ?
C6 C7 1.412(5) . ?
C6 C25 1.499(5) . ?
C7 C8 1.435(5) . ?
C8 C9 1.347(5) . ?
C9 C10 1.428(6) . ?
C10 C11 1.403(5) . ?
C11 C12 1.405(6) . ?
C11 C34 1.508(5) . ?
C12 C13 1.436(5) . ?
C13 C14 1.359(6) . ?
C14 C15 1.438(5) . ?
C15 C16 1.407(6) . ?
C16 C17 1.412(5) . ?
C16 C43 1.493(5) . ?
C17 C18 1.435(5) . ?
C18 C19 1.344(5) . ?
C19 C20 1.442(6) . ?
C20 C21 1.403(5) . ?
C21 C22 1.397(6) . ?
C21 C52 1.498(5) . ?
C22 C23 1.442(5) . ?
C23 C24 1.349(6) . ?
C25 C26 1.396(6) . ?
C25 C30 1.411(6) . ?
C26 C27 1.378(6) . ?
C27 C28 1.388(6) . ?
C28 C29 1.394(6) . ?
C28 C31 1.508(5) . ?
C29 C30 1.382(6) . ?
C31 O32 1.259(5) . ?
C31 O33 1.272(5) . ?
C34 C35 1.395(5) . ?
C34 C39 1.389(6) . ?
C35 C36 1.378(5) . ?
C36 C37 1.371(6) . ?
C37 C38 1.386(6) . ?
C37 C40 1.511(5) . ?
C38 C39 1.386(5) . ?
C40 O42 1.205(5) . ?
C40 O41 1.321(5) . ?
C43 C44 1.409(6) . ?
C43 C48 1.410(6) . ?
C44 C45 1.395(6) . ?
C45 C46 1.391(6) . ?
C46 C47 1.381(6) . ?
C46 C49 1.504(6) . ?
C47 C48 1.379(6) . ?
C49 O51 1.221(5) . ?
C49 O50 1.316(5) . ?
C52 C57 1.386(6) . ?
C52 C53 1.397(5) . ?
C53 C54 1.375(5) . ?
C54 C55 1.384(6) . ?
C55 C56 1.399(5) . ?
C55 C58 1.508(5) . ?
C56 C57 1.382(5) . ?
C58 O60 1.225(5) . ?
C58 O59 1.307(5) . ?
Zn61 O81 2.155(3) . ?
K62 O83 2.484(4) . ?
K62 O85 2.485(4) . ?
K62 O72 2.748(3) . ?
K62 O63 2.749(3) . ?
K62 O66 2.783(4) . ?
K62 O75 2.794(4) . ?
K62 O78 2.820(3) . ?
K62 O69 2.829(3) . ?
K62 C86 3.500(7) . ?
K62 C79 3.526(5) . ?
K62 C84 3.532(7) . ?
O63 C64 1.419(6) . ?
O63 C80 1.430(6) . ?
C64 C65 1.487(7) . ?
C65 O66 1.422(6) . ?
O66 C67 1.424(6) . ?
C67 C68 1.465(7) . ?
C68 O69 1.418(6) . ?
O69 C70 1.422(6) . ?
C70 C71 1.472(8) . ?
C71 O72 1.425(6) . ?
O72 C73 1.419(6) . ?
C73 C74 1.484(8) . ?
C74 O75 1.433(6) . ?
O75 C76 1.424(6) . ?
C76 C77 1.480(7) . ?
C77 O78 1.420(6) . ?
O78 C79 1.418(5) . ?
C79 C80 1.480(7) . ?
O81 C82 1.441(6) . ?
O83 C84 1.396(7) . ?
O85 C86 1.406(7) . ?
O87 C88 1.448(11) . ?
